data_7015704
loop_
_publ_author_name
'Zhang, Yong'
'Chen, Li-Yuan'
'Yin, Wen-Xing'
'Yin, Jun'
'Zhang, Shi-Bing'
'Liu, Chang-Lin'

_publ_section_title
;
 The chelation targeting metal-A\b40 aggregates may lead to formation
 of A\b40 oligomers.
;
_journal_issue 18
_journal_name_full 'Dalton transactions (Cambridge, England : 2003)'
_journal_page_first 4830
_journal_page_last 4833
_journal_paper_doi 10.1039/c1dt00020a
_journal_volume 40
_journal_year 2011
_chemical_formula_sum 'C25 H19 N4 S'
_chemical_formula_weight 407.51
_chemical_name_systematic
;
?
;
_space_group_IT_number 4
_symmetry_cell_setting monoclinic
_symmetry_space_group_name_Hall 'P 2yb'
_symmetry_space_group_name_H-M 'P 1 21 1'
_atom_sites_solution_hydrogens geom
_atom_sites_solution_primary direct
_atom_sites_solution_secondary difmap
_audit_creation_method SHELXL-97
_cell_angle_alpha 90.00
_cell_angle_beta 91.991(12)
_cell_angle_gamma 90.00
_cell_formula_units_Z 2
_cell_length_a 10.0651(6)
_cell_length_b 6.0997(4)
_cell_length_c 16.8565(10)
_cell_measurement_reflns_used 1078
_cell_measurement_temperature 298(2)
_cell_measurement_theta_max 21.04
_cell_measurement_theta_min 2.32
_cell_volume 1034.26(11)
_computing_cell_refinement 'Bruker SMART'
_computing_data_collection 'Bruker SMART'
_computing_data_reduction 'Bruker SAINT'
_computing_molecular_graphics 'Bruker SHELXTL'
_computing_publication_material 'Bruker SHELXTL'
_computing_structure_refinement 'SHELXL-97 (Sheldrick, 1997)'
_computing_structure_solution 'SHELXS-97 (Sheldrick, 1990)'
_diffrn_ambient_temperature 298(2)
_diffrn_measured_fraction_theta_full 0.995
_diffrn_measured_fraction_theta_max 0.995
_diffrn_measurement_device_type 'CCD area detector'
_diffrn_measurement_method 'phi and omega scans'
_diffrn_radiation_monochromator graphite
_diffrn_radiation_source 'fine-focus sealed tube'
_diffrn_radiation_type MoK\a
_diffrn_radiation_wavelength 0.71073
_diffrn_reflns_av_R_equivalents 0.0318
_diffrn_reflns_av_sigmaI/netI 0.0730
_diffrn_reflns_limit_h_max 11
_diffrn_reflns_limit_h_min -12
_diffrn_reflns_limit_k_max 7
_diffrn_reflns_limit_k_min -7
_diffrn_reflns_limit_l_max 20
_diffrn_reflns_limit_l_min -16
_diffrn_reflns_number 6275
_diffrn_reflns_theta_full 25.99
_diffrn_reflns_theta_max 25.99
_diffrn_reflns_theta_min 2.02
_exptl_absorpt_coefficient_mu 0.176
_exptl_absorpt_correction_T_max 0.9826
_exptl_absorpt_correction_T_min 0.9491
_exptl_absorpt_correction_type none
_exptl_crystal_colour colorless
_exptl_crystal_density_diffrn 1.309
_exptl_crystal_density_method 'not measured'
_exptl_crystal_description block
_exptl_crystal_F_000 426
_exptl_crystal_size_max 0.30
_exptl_crystal_size_mid 0.20
_exptl_crystal_size_min 0.10
_refine_diff_density_max 0.294
_refine_diff_density_min -0.167
_refine_diff_density_rms 0.047
_refine_ls_abs_structure_details 'Flack H D (1983), Acta Cryst. A39, 876-881'
_refine_ls_abs_structure_Flack -0.12(11)
_refine_ls_extinction_method none
_refine_ls_goodness_of_fit_ref 1.047
_refine_ls_hydrogen_treatment constr
_refine_ls_matrix_type full
_refine_ls_number_parameters 271
_refine_ls_number_reflns 4010
_refine_ls_number_restraints 1
_refine_ls_restrained_S_all 1.047
_refine_ls_R_factor_all 0.0919
_refine_ls_R_factor_gt 0.0657
_refine_ls_shift/su_max 0.000
_refine_ls_shift/su_mean 0.000
_refine_ls_structure_factor_coef Fsqd
_refine_ls_weighting_details 'calc w=1/[\s^2^(Fo^2^)+(0.0549P)^2^+0.0000P] where P=(Fo^2^+2Fc^2^)/3'
_refine_ls_weighting_scheme calc
_refine_ls_wR_factor_gt 0.1237
_refine_ls_wR_factor_ref 0.1336
_reflns_number_gt 2972
_reflns_number_total 4010
_reflns_threshold_expression >2sigma(I)
_cod_data_source_file c1dt00020a.txt
_cod_data_source_block 081219am
_cod_depositor_comments
;
The following automatic conversions were performed:
'_symmetry_cell_setting' value 'Monoclinic' changed to 'monoclinic'
according to '/home/saulius/struct/CIF-dictionaries/cif_core.dic'
dictionary named 'cif_core.dic' version 2.4.1 from 2010-06-29.

Automatic conversion script
Id: cif_fix_enum 1555 2011-01-17 13:19:09Z saulius 
;
_cod_original_sg_symbol_H-M P2(1)
_cod_database_code 7015704

loop_
_symmetry_equiv_pos_as_xyz
'x, y, z'
'-x, y+1/2, -z'

loop_
_atom_site_label
_atom_site_type_symbol
_atom_site_fract_x
_atom_site_fract_y
_atom_site_fract_z
_atom_site_U_iso_or_equiv
_atom_site_adp_type
_atom_site_occupancy
_atom_site_symmetry_multiplicity
_atom_site_calc_flag
_atom_site_refinement_flags
_atom_site_disorder_assembly
_atom_site_disorder_group
C1 C 0.7072(3) 0.5632(7) 1.0000(2) 0.0454(9) Uani 1 1 d . . .
C2 C 0.7865(4) 0.6165(7) 1.0667(2) 0.0567(11) Uani 1 1 d . . .
H2 H 0.7751 0.7484 1.0934 0.068 Uiso 1 1 calc R . .
C3 C 0.8823(4) 0.4681(9) 1.0921(3) 0.0630(13) Uani 1 1 d . . .
H3 H 0.9355 0.4993 1.1369 0.076 Uiso 1 1 calc R . .
C4 C 0.9000(4) 0.2761(8) 1.0522(3) 0.0656(14) Uani 1 1 d . . .
H4 H 0.9667 0.1803 1.0696 0.079 Uiso 1 1 calc R . .
C5 C 0.8210(3) 0.2206(9) 0.9865(2) 0.0601(10) Uani 1 1 d . . .
H5 H 0.8330 0.0874 0.9609 0.072 Uiso 1 1 calc R . .
C6 C 0.7238(3) 0.3658(7) 0.9594(2) 0.0433(9) Uani 1 1 d . . .
C7 C 0.5601(3) 0.4999(6) 0.8827(2) 0.0408(9) Uani 1 1 d . . .
C8 C 0.4599(3) 0.5253(6) 0.8173(2) 0.0378(8) Uani 1 1 d . . .
C9 C 0.3853(3) 0.7153(8) 0.8076(2) 0.0471(9) Uani 1 1 d . . .
H9 H 0.3994 0.8305 0.8431 0.057 Uiso 1 1 calc R . .
C10 C 0.2915(3) 0.7380(7) 0.7473(2) 0.0475(9) Uani 1 1 d . . .
H10 H 0.2441 0.8684 0.7423 0.057 Uiso 1 1 calc R . .
C11 C 0.2657(3) 0.5685(6) 0.6930(2) 0.0395(8) Uani 1 1 d . . .
C12 C 0.3416(3) 0.3769(6) 0.7024(2) 0.0435(9) Uani 1 1 d . . .
H12 H 0.3285 0.2620 0.6668 0.052 Uiso 1 1 calc R . .
C13 C 0.4354(3) 0.3558(6) 0.7635(2) 0.0442(9) Uani 1 1 d . . .
H13 H 0.4832 0.2259 0.7689 0.053 Uiso 1 1 calc R . .
C14 C 0.1344(4) 0.4140(6) 0.5795(2) 0.0495(10) Uani 1 1 d . . .
H14A H 0.0485 0.4459 0.5542 0.059 Uiso 1 1 calc R . .
H14B H 0.1248 0.2820 0.6108 0.059 Uiso 1 1 calc R . .
C15 C 0.2329(4) 0.3693(7) 0.5155(2) 0.0466(10) Uani 1 1 d . . .
N3 N 0.2189(4) 0.1717(6) 0.48145(19) 0.0672(11) Uani 1 1 d . . .
C17 C 0.3005(6) 0.1286(10) 0.4228(3) 0.0886(17) Uani 1 1 d . . .
H17 H 0.2927 -0.0080 0.3985 0.106 Uiso 1 1 calc R . .
C18 C 0.3940(6) 0.2672(13) 0.3954(3) 0.094(2) Uani 1 1 d . . .
H18 H 0.4455 0.2286 0.3528 0.113 Uiso 1 1 calc R . .
C19 C 0.4096(5) 0.4622(12) 0.4317(3) 0.0924(19) Uani 1 1 d . . .
H19 H 0.4757 0.5583 0.4163 0.111 Uiso 1 1 calc R . .
C20 C 0.0947(3) 0.7952(6) 0.6236(2) 0.0477(10) Uani 1 1 d . . .
H20A H 0.0537 0.7985 0.5707 0.057 Uiso 1 1 calc R . .
H20B H 0.1561 0.9175 0.6278 0.057 Uiso 1 1 calc R . .
C21 C -0.0128(3) 0.8288(6) 0.6832(2) 0.0407(9) Uani 1 1 d . . .
C22 C -0.0553(4) 0.6626(6) 0.7315(2) 0.0497(10) Uani 1 1 d . . .
H22 H -0.0164 0.5244 0.7298 0.060 Uiso 1 1 calc R . .
C23 C -0.1575(3) 0.7055(9) 0.7829(2) 0.0571(11) Uani 1 1 d . . .
H23 H -0.1880 0.5971 0.8165 0.069 Uiso 1 1 calc R . .
C24 C -0.2124(4) 0.9128(8) 0.7827(3) 0.0597(12) Uani 1 1 d . . .
H24 H -0.2816 0.9458 0.8158 0.072 Uiso 1 1 calc R . .
C25 C -0.1643(4) 1.0686(8) 0.7334(3) 0.0603(11) Uani 1 1 d . . .
N1 N 0.6394(3) 0.3343(5) 0.89333(17) 0.0440(8) Uani 1 1 d . . .
N4 N -0.0649(3) 1.0298(6) 0.6839(2) 0.0582(9) Uani 1 1 d . . .
N2 N 0.1703(3) 0.5931(5) 0.63239(17) 0.0438(8) Uani 1 1 d . . .
C16 C 0.3252(4) 0.5201(9) 0.4934(2) 0.0677(14) Uani 1 1 d . . .
H16 H 0.3320 0.6560 0.5182 0.081 Uiso 1 1 calc R . .
S1 S 0.58036(9) 0.71303(18) 0.95370(5) 0.0489(3) Uani 1 1 d . . .

loop_
_atom_site_aniso_label
_atom_site_aniso_U_11
_atom_site_aniso_U_22
_atom_site_aniso_U_33
_atom_site_aniso_U_23
_atom_site_aniso_U_13
_atom_site_aniso_U_12
C1 0.0390(19) 0.058(3) 0.040(2) 0.005(2) 0.0041(16) -0.0065(19)
C2 0.055(2) 0.071(3) 0.044(2) 0.004(2) 0.0039(19) -0.014(2)
C3 0.048(2) 0.096(4) 0.044(3) 0.005(3) -0.002(2) -0.010(3)
C4 0.043(2) 0.091(4) 0.063(3) 0.021(3) -0.003(2) 0.013(2)
C5 0.053(2) 0.069(3) 0.058(2) 0.009(3) -0.0002(19) 0.011(3)
C6 0.0365(19) 0.056(3) 0.038(2) 0.0039(19) 0.0093(16) 0.0027(18)
C7 0.0367(19) 0.051(3) 0.035(2) 0.0020(17) 0.0106(15) 0.0000(17)
C8 0.0340(17) 0.042(2) 0.038(2) 0.0012(17) 0.0053(15) 0.0021(16)
C9 0.0471(19) 0.045(2) 0.050(2) -0.009(2) 0.0036(17) 0.003(2)
C10 0.0441(19) 0.045(2) 0.053(2) -0.002(2) 0.0005(17) 0.005(2)
C11 0.0441(19) 0.040(2) 0.035(2) 0.0018(18) 0.0052(15) -0.0022(18)
C12 0.054(2) 0.037(2) 0.040(2) -0.0051(17) 0.0034(18) 0.0044(19)
C13 0.048(2) 0.040(2) 0.045(2) 0.0052(19) 0.0045(18) 0.0060(18)
C14 0.050(2) 0.053(3) 0.046(2) -0.003(2) 0.0000(19) -0.005(2)
C15 0.044(2) 0.062(3) 0.034(2) -0.0014(19) -0.0021(17) 0.008(2)
N3 0.105(3) 0.055(3) 0.0417(19) -0.0053(18) 0.0040(19) 0.014(2)
C17 0.129(5) 0.086(4) 0.051(3) -0.013(3) -0.006(3) 0.046(4)
C18 0.087(4) 0.152(7) 0.045(3) -0.014(4) 0.010(3) 0.044(4)
C19 0.062(3) 0.157(6) 0.058(3) 0.010(4) 0.014(3) -0.007(4)
C20 0.050(2) 0.052(3) 0.041(2) 0.0107(19) -0.0005(18) 0.0001(19)
C21 0.0362(18) 0.049(2) 0.037(2) 0.0061(19) -0.0046(16) -0.0033(18)
C22 0.051(2) 0.044(3) 0.055(2) 0.009(2) 0.0017(19) 0.0009(18)
C23 0.051(2) 0.070(3) 0.051(2) 0.013(3) 0.0104(18) -0.011(3)
C24 0.041(2) 0.070(3) 0.068(3) -0.006(3) 0.006(2) 0.002(2)
C25 0.051(2) 0.066(3) 0.065(3) -0.006(3) 0.011(2) 0.000(2)
N1 0.0404(16) 0.0489(19) 0.0427(18) 0.0048(16) 0.0038(14) 0.0081(16)
N4 0.0522(19) 0.052(2) 0.071(3) 0.0025(18) 0.0028(17) 0.0043(17)
N2 0.0483(17) 0.0446(19) 0.0383(17) -0.0025(15) -0.0008(14) 0.0055(16)
C16 0.061(3) 0.094(4) 0.049(3) -0.012(3) 0.012(2) -0.011(3)
S1 0.0531(5) 0.0488(6) 0.0447(5) -0.0046(5) 0.0007(4) 0.0055(5)

loop_
_atom_type_symbol
_atom_type_description
_atom_type_scat_dispersion_real
_atom_type_scat_dispersion_imag
_atom_type_scat_source
C C 0.0033 0.0016 'International Tables Vol C Tables 4.2.6.8 and 6.1.1.4'
H H 0.0000 0.0000 'International Tables Vol C Tables 4.2.6.8 and 6.1.1.4'
N N 0.0061 0.0033 'International Tables Vol C Tables 4.2.6.8 and 6.1.1.4'
S S 0.1246 0.1234 'International Tables Vol C Tables 4.2.6.8 and 6.1.1.4'

loop_
_geom_angle_atom_site_label_1
_geom_angle_atom_site_label_2
_geom_angle_atom_site_label_3
_geom_angle
_geom_angle_site_symmetry_1
_geom_angle_site_symmetry_3
_geom_angle_publ_flag
C2 C1 C6 121.5(4) . . ?
C2 C1 S1 129.2(3) . . ?
C6 C1 S1 109.4(3) . . ?
C3 C2 C1 118.1(4) . . ?
C3 C2 H2 121.0 . . ?
C1 C2 H2 121.0 . . ?
C4 C3 C2 120.8(4) . . ?
C4 C3 H3 119.6 . . ?
C2 C3 H3 119.6 . . ?
C3 C4 C5 121.5(4) . . ?
C3 C4 H4 119.2 . . ?
C5 C4 H4 119.2 . . ?
C4 C5 C6 119.2(5) . . ?
C4 C5 H5 120.4 . . ?
C6 C5 H5 120.4 . . ?
C5 C6 N1 125.5(4) . . ?
C5 C6 C1 118.9(4) . . ?
N1 C6 C1 115.6(3) . . ?
N1 C7 C8 125.9(3) . . ?
N1 C7 S1 115.0(3) . . ?
C8 C7 S1 119.1(3) . . ?
C9 C8 C13 117.5(3) . . ?
C9 C8 C7 121.9(3) . . ?
C13 C8 C7 120.6(3) . . ?
C10 C9 C8 121.8(4) . . ?
C10 C9 H9 119.1 . . ?
C8 C9 H9 119.1 . . ?
C9 C10 C11 121.2(4) . . ?
C9 C10 H10 119.4 . . ?
C11 C10 H10 119.4 . . ?
N2 C11 C10 120.7(3) . . ?
N2 C11 C12 122.3(3) . . ?
C10 C11 C12 117.0(3) . . ?
C13 C12 C11 121.2(3) . . ?
C13 C12 H12 119.4 . . ?
C11 C12 H12 119.4 . . ?
C12 C13 C8 121.2(3) . . ?
C12 C13 H13 119.4 . . ?
C8 C13 H13 119.4 . . ?
N2 C14 C15 114.8(3) . . ?
N2 C14 H14A 108.6 . . ?
C15 C14 H14A 108.6 . . ?
N2 C14 H14B 108.6 . . ?
C15 C14 H14B 108.6 . . ?
H14A C14 H14B 107.6 . . ?
N3 C15 C16 123.3(4) . . ?
N3 C15 C14 113.9(4) . . ?
C16 C15 C14 122.7(4) . . ?
C17 N3 C15 115.9(4) . . ?
N3 C17 C18 125.6(5) . . ?
N3 C17 H17 117.2 . . ?
C18 C17 H17 117.2 . . ?
C19 C18 C17 117.8(5) . . ?
C19 C18 H18 121.1 . . ?
C17 C18 H18 121.1 . . ?
C18 C19 C16 119.6(5) . . ?
C18 C19 H19 120.2 . . ?
C16 C19 H19 120.2 . . ?
N2 C20 C21 115.5(3) . . ?
N2 C20 H20A 108.4 . . ?
C21 C20 H20A 108.4 . . ?
N2 C20 H20B 108.4 . . ?
C21 C20 H20B 108.4 . . ?
H20A C20 H20B 107.5 . . ?
N4 C21 C22 122.8(3) . . ?
N4 C21 C20 114.9(3) . . ?
C22 C21 C20 122.4(3) . . ?
C21 C22 C23 118.7(4) . . ?
C21 C22 H22 120.7 . . ?
C23 C22 H22 120.7 . . ?
C24 C23 C22 118.4(4) . . ?
C24 C23 H23 120.8 . . ?
C22 C23 H23 120.8 . . ?
C25 C24 C23 119.3(4) . . ?
C25 C24 H24 120.3 . . ?
C23 C24 H24 120.3 . . ?
N4 C25 C24 122.9(4) . . ?
C7 N1 C6 111.0(3) . . ?
C21 N4 C25 117.9(4) . . ?
C11 N2 C14 121.6(3) . . ?
C11 N2 C20 120.9(3) . . ?
C14 N2 C20 117.3(3) . . ?
C15 C16 C19 117.7(5) . . ?
C15 C16 H16 121.1 . . ?
C19 C16 H16 121.1 . . ?
C1 S1 C7 89.03(19) . . ?

loop_
_geom_bond_atom_site_label_1
_geom_bond_atom_site_label_2
_geom_bond_distance
_geom_bond_site_symmetry_2
_geom_bond_publ_flag
C1 C2 1.394(5) . ?
C1 C6 1.398(5) . ?
C1 S1 1.734(4) . ?
C2 C3 1.379(6) . ?
C2 H2 0.9300 . ?
C3 C4 1.365(6) . ?
C3 H3 0.9300 . ?
C4 C5 1.382(5) . ?
C4 H4 0.9300 . ?
C5 C6 1.386(5) . ?
C5 H5 0.9300 . ?
C6 N1 1.390(4) . ?
C7 N1 1.296(4) . ?
C7 C8 1.476(5) . ?
C7 S1 1.774(4) . ?
C8 C9 1.387(5) . ?
C8 C13 1.391(5) . ?
C9 C10 1.371(4) . ?
C9 H9 0.9300 . ?
C10 C11 1.398(5) . ?
C10 H10 0.9300 . ?
C11 N2 1.386(4) . ?
C11 C12 1.402(5) . ?
C12 C13 1.379(5) . ?
C12 H12 0.9300 . ?
C13 H13 0.9300 . ?
C14 N2 1.448(5) . ?
C14 C15 1.515(5) . ?
C14 H14A 0.9700 . ?
C14 H14B 0.9700 . ?
C15 N3 1.341(5) . ?
C15 C16 1.368(5) . ?
N3 C17 1.333(6) . ?
C17 C18 1.358(8) . ?
C17 H17 0.9300 . ?
C18 C19 1.345(9) . ?
C18 H18 0.9300 . ?
C19 C16 1.410(6) . ?
C19 H19 0.9300 . ?
C20 N2 1.453(4) . ?
C20 C21 1.516(5) . ?
C20 H20A 0.9700 . ?
C20 H20B 0.9700 . ?
C21 N4 1.334(5) . ?
C21 C22 1.378(5) . ?
C22 C23 1.393(5) . ?
C22 H22 0.9300 . ?
C23 C24 1.380(6) . ?
C23 H23 0.9300 . ?
C24 C25 1.362(6) . ?
C24 H24 0.9300 . ?
C25 N4 1.345(5) . ?
C16 H16 0.9300 . ?

loop_
_geom_torsion_atom_site_label_1
_geom_torsion_atom_site_label_2
_geom_torsion_atom_site_label_3
_geom_torsion_atom_site_label_4
_geom_torsion
_geom_torsion_site_symmetry_1
_geom_torsion_site_symmetry_2
_geom_torsion_site_symmetry_3
_geom_torsion_site_symmetry_4
_geom_torsion_publ_flag
C6 C1 C2 C3 -0.2(5) . . . . ?
S1 C1 C2 C3 -179.7(3) . . . . ?
C1 C2 C3 C4 0.9(6) . . . . ?
C2 C3 C4 C5 -1.6(6) . . . . ?
C3 C4 C5 C6 1.6(6) . . . . ?
C4 C5 C6 N1 178.5(4) . . . . ?
C4 C5 C6 C1 -0.9(5) . . . . ?
C2 C1 C6 C5 0.3(5) . . . . ?
S1 C1 C6 C5 179.8(3) . . . . ?
C2 C1 C6 N1 -179.2(3) . . . . ?
S1 C1 C6 N1 0.3(4) . . . . ?
N1 C7 C8 C9 -175.5(4) . . . . ?
S1 C7 C8 C9 3.0(4) . . . . ?
N1 C7 C8 C13 5.5(5) . . . . ?
S1 C7 C8 C13 -175.9(3) . . . . ?
C13 C8 C9 C10 -0.5(5) . . . . ?
C7 C8 C9 C10 -179.4(3) . . . . ?
C8 C9 C10 C11 0.7(5) . . . . ?
C9 C10 C11 N2 179.8(3) . . . . ?
C9 C10 C11 C12 -1.0(5) . . . . ?
N2 C11 C12 C13 -179.6(3) . . . . ?
C10 C11 C12 C13 1.3(5) . . . . ?
C11 C12 C13 C8 -1.1(5) . . . . ?
C9 C8 C13 C12 0.7(5) . . . . ?
C7 C8 C13 C12 179.7(3) . . . . ?
N2 C14 C15 N3 162.7(3) . . . . ?
N2 C14 C15 C16 -18.9(5) . . . . ?
C16 C15 N3 C17 -0.8(6) . . . . ?
C14 C15 N3 C17 177.6(3) . . . . ?
C15 N3 C17 C18 -0.3(7) . . . . ?
N3 C17 C18 C19 2.4(8) . . . . ?
C17 C18 C19 C16 -3.2(8) . . . . ?
N2 C20 C21 N4 168.5(3) . . . . ?
N2 C20 C21 C22 -13.0(5) . . . . ?
N4 C21 C22 C23 0.4(5) . . . . ?
C20 C21 C22 C23 -178.0(3) . . . . ?
C21 C22 C23 C24 0.5(5) . . . . ?
C22 C23 C24 C25 -0.8(6) . . . . ?
C23 C24 C25 N4 0.4(6) . . . . ?
C8 C7 N1 C6 178.3(3) . . . . ?
S1 C7 N1 C6 -0.3(4) . . . . ?
C5 C6 N1 C7 -179.4(4) . . . . ?
C1 C6 N1 C7 0.0(4) . . . . ?
C22 C21 N4 C25 -0.9(6) . . . . ?
C20 C21 N4 C25 177.6(3) . . . . ?
C24 C25 N4 C21 0.5(6) . . . . ?
C10 C11 N2 C14 -174.9(3) . . . . ?
C12 C11 N2 C14 6.0(5) . . . . ?
C10 C11 N2 C20 0.1(5) . . . . ?
C12 C11 N2 C20 -179.1(3) . . . . ?
C15 C14 N2 C11 -77.5(4) . . . . ?
C15 C14 N2 C20 107.4(4) . . . . ?
C21 C20 N2 C11 -74.8(4) . . . . ?
C21 C20 N2 C14 100.3(4) . . . . ?
N3 C15 C16 C19 -0.2(6) . . . . ?
C14 C15 C16 C19 -178.5(4) . . . . ?
C18 C19 C16 C15 2.3(7) . . . . ?
C2 C1 S1 C7 179.1(3) . . . . ?
C6 C1 S1 C7 -0.4(3) . . . . ?
N1 C7 S1 C1 0.5(3) . . . . ?
C8 C7 S1 C1 -178.3(3) . . . . ?

loop_
_cod_related_entry_id
_cod_related_entry_database
_cod_related_entry_code
1 ChemSpider 30652816
